data_7249737
loop_
_publ_author_name
'Fang, Han'
'Han, Jia-Peng'
'Zhang, Bo'
'Liu, Deng-Bo'
'Li, Xing-Wang'
'Li, Jing-Yu'
'He, Yutong'
'Yu, Mei-Hui'

_publ_section_title
;
 A Versatile Luminescent Metal-Organic Framework for Selective Detection
 of Fe(III) Cations and Cr(VI) Anions
;
_journal_name_full CrystEngComm
_journal_paper_doi 10.1039/D4CE01107D
_journal_year 2025
_chemical_formula_moiety 'C43 H20 Cd2 F4 N6 O8'
_chemical_formula_sum 'C43 H22 Cd2 F4 N6 O8'
_chemical_formula_weight 1051.46
_space_group_crystal_system monoclinic
_space_group_IT_number 15
_space_group_name_Hall '-C 2yc'
_space_group_name_H-M_alt 'C 1 2/c 1'
_atom_sites_solution_hydrogens geom
_atom_sites_solution_primary iterative
_audit_creation_date 2022-08-29
_audit_creation_method
;
Olex2 1.2
(compiled 2018.05.29 svn.r3508 for OlexSys, GUI svn.r5506)
;
_audit_update_record
;
2022-09-05 deposited with the CCDC.	2024-12-13 downloaded from the CCDC.
;
_cell_angle_alpha 90
_cell_angle_beta 99.8503(18)
_cell_angle_gamma 90
_cell_formula_units_Z 8
_cell_length_a 28.2765(6)
_cell_length_b 17.2824(3)
_cell_length_c 27.3501(4)
_cell_measurement_reflns_used 21551
_cell_measurement_temperature 151(12)
_cell_measurement_theta_max 74.0780
_cell_measurement_theta_min 4.9180
_cell_volume 13168.6(4)
_computing_cell_refinement 'CrysAlisPro 1.171.39.7e (Rigaku OD, 2015)'
_computing_data_collection 'CrysAlisPro 1.171.39.7e (Rigaku OD, 2015)'
_computing_data_reduction 'CrysAlisPro 1.171.39.7e (Rigaku OD, 2015)'
_computing_molecular_graphics 'Olex2 (Dolomanov et al., 2009)'
_computing_publication_material 'Olex2 (Dolomanov et al., 2009)'
_computing_structure_refinement 'ShelXL (Sheldrick, 2015)'
_computing_structure_solution 'olex2.solve (Bourhis et al., 2015)'
_diffrn_ambient_environment N~2~
_diffrn_ambient_temperature 151(12)
_diffrn_detector 'CCD plate'
_diffrn_measured_fraction_theta_full 0.997
_diffrn_measured_fraction_theta_max 0.997
_diffrn_measurement_details
;
List of Runs (angles in degrees, time in seconds):

  # Type    Start    End  Width  t~exp~   \w     \q     \k     \f   Frames
#--------------------------------------------------------------------------
  1  \w    -19.00  25.00   0.50    0.50    --    0.00  38.00-180.00   88
  2  \w     61.00  88.00   0.50    0.50    --    0.00  38.00-180.00   54
  3  \w     40.00  87.00   0.50    0.50    --    0.00  38.00-150.00   94
  4  \w    -20.00  68.00   0.50    0.50    --    0.00  38.00 -60.00  176
  5  \w     89.00 115.00   0.50    0.54    --   95.80  77.00-180.00   52
  6  \w    120.00 166.00   0.50    0.54    --   95.80  77.00-180.00   92
  7  \w      6.00  46.00   0.50    0.54    --   95.80 -15.00-180.00   80
  8  \w     14.00 122.00   0.50    0.54    --   95.80 -61.00  90.00  216
  9  \w    116.00 185.00   0.50    0.54    --   95.80  45.00 120.00  138
 10  \w     50.00  86.00   0.50    0.54    --   95.80 -15.00-180.00   72
 11  \w    106.00 181.00   0.50    0.54    --   95.80  45.00 150.00  150
 12  \w      6.00  31.00   0.50    0.54    --   95.80 -30.00  90.00   50
 13  \w     57.00 115.00   0.50    0.54    --   95.80 -30.00  90.00  116
 14  \w     11.00 107.00   0.50    0.54    --   95.80 -77.00  90.00  192
;
_diffrn_measurement_device 'four-circle diffractometer'
_diffrn_measurement_device_type 'XtaLAB Pro: Kappa single'
_diffrn_measurement_method '\w scans'
_diffrn_orient_matrix_type 'CrysAlisPro convention (1999,Acta A55,543-557)'
_diffrn_orient_matrix_UB_11 -0.0151961000
_diffrn_orient_matrix_UB_12 -0.0624454000
_diffrn_orient_matrix_UB_13 0.0343626000
_diffrn_orient_matrix_UB_21 -0.0411868000
_diffrn_orient_matrix_UB_22 0.0523715000
_diffrn_orient_matrix_UB_23 0.0104572000
_diffrn_orient_matrix_UB_31 -0.0336141000
_diffrn_orient_matrix_UB_32 -0.0360257000
_diffrn_orient_matrix_UB_33 -0.0445162000
_diffrn_radiation_monochromator graphite
_diffrn_radiation_probe x-ray
_diffrn_radiation_type CuK\a
_diffrn_radiation_wavelength 1.54184
_diffrn_reflns_av_R_equivalents 0.0336
_diffrn_reflns_av_unetI/netI 0.0291
_diffrn_reflns_Laue_measured_fraction_full 0.997
_diffrn_reflns_Laue_measured_fraction_max 0.997
_diffrn_reflns_limit_h_max 31
_diffrn_reflns_limit_h_min -33
_diffrn_reflns_limit_k_max 18
_diffrn_reflns_limit_k_min -20
_diffrn_reflns_limit_l_max 32
_diffrn_reflns_limit_l_min -32
_diffrn_reflns_number 35783
_diffrn_reflns_point_group_measured_fraction_full 0.997
_diffrn_reflns_point_group_measured_fraction_max 0.997
_diffrn_reflns_theta_full 67.078
_diffrn_reflns_theta_max 67.078
_diffrn_reflns_theta_min 3.555
_diffrn_source 'fine-focus sealed X-ray tube'
_diffrn_source_type 'Enhance (Cu) X-ray Source'
_exptl_absorpt_coefficient_mu 5.610
_exptl_absorpt_correction_T_max 1.00000
_exptl_absorpt_correction_T_min 0.45280
_exptl_absorpt_correction_type multi-scan
_exptl_absorpt_process_details
;
CrysAlisPro 1.171.39.7e (Rigaku Oxford Diffraction, 2015)
Empirical absorption correction using spherical harmonics,
 implemented in SCALE3 ABSPACK scaling algorithm.
;
_exptl_crystal_colour colourless
_exptl_crystal_density_diffrn 1.061
_exptl_crystal_description acicular
_exptl_crystal_F_000 4144
_refine_diff_density_max 1.005
_refine_diff_density_min -0.932
_refine_diff_density_rms 0.074
_refine_ls_extinction_method none
_refine_ls_goodness_of_fit_ref 1.076
_refine_ls_hydrogen_treatment constr
_refine_ls_matrix_type full
_refine_ls_number_parameters 586
_refine_ls_number_reflns 11741
_refine_ls_number_restraints 6
_refine_ls_restrained_S_all 1.078
_refine_ls_R_factor_all 0.0455
_refine_ls_R_factor_gt 0.0427
_refine_ls_shift/su_max 0.001
_refine_ls_shift/su_mean 0.000
_refine_ls_structure_factor_coef Fsqd
_refine_ls_weighting_details 'w=1/[\s^2^(Fo^2^)+(0.0776P)^2^+21.5630P] where P=(Fo^2^+2Fc^2^)/3'
_refine_ls_weighting_scheme calc
_refine_ls_wR_factor_gt 0.1307
_refine_ls_wR_factor_ref 0.1326
_reflns_Friedel_coverage 0.000
_reflns_number_gt 10478
_reflns_number_total 11741
_reflns_threshold_expression 'I > 2\s(I)'
_cod_data_source_file d4ce01107d2.cif
_cod_data_source_block NKM-103
_cod_database_code 7249737
_shelx_shelxl_version_number 2014/7
_chemical_oxdiff_formula CHNOCd
_chemical_oxdiff_usercomment m10
_shelx_space_group_comment
;
The symmetry employed for this shelxl refinement is uniquely defined
by the following loop, which should always be used as a source of
symmetry information in preference to the above space-group names.
They are only intended as comments.
;
_reflns_odcompleteness_completeness 99.67
_reflns_odcompleteness_iscentric 1
_reflns_odcompleteness_theta 66.97
_olex2_refinement_description
;
1. Fixed Uiso
 At 1.2 times of:
  All C(H) groups
2. Uiso/Uaniso restraints and constraints
Uanis(F9) \\sim Ueq: with sigma of 0.1 and sigma for terminal atoms of 0.1
3. Others
 Fixed Sof: F3(0.5) F4(0.5) F9(0.5) F10(0.5)
4.a Aromatic/amide H refined with riding coordinates:
 C23(H23), C26(H26), C30(H30), C31(H31), C34(H34), C40(H40), C44(H44),
 C56(H56), C60(H60), C62(H62), C63(H63), C0AA(H0AA), C3AA(H3AA), C7BA(H7BA),
 C9AA(H9AA), C15(H15), C19(H19), C5BA(H5BA), C12(H12), C14(H14)
;
_platon_squeeze_void_probe_radius 1.20
_olex2_submission_special_instructions 'No special instructions were received'
_oxdiff_exptl_absorpt_empirical_details
;
Empirical correction (ABSPACK) includes:
- Absorption correction using spherical harmonics
- Frame scaling
- Detector area scaling
;
_oxdiff_exptl_absorpt_empirical_full_max 1.747
_oxdiff_exptl_absorpt_empirical_full_min 0.676

loop_
_space_group_symop_operation_xyz
'x, y, z'
'-x, y, -z+1/2'
'x+1/2, y+1/2, z'
'-x+1/2, y+1/2, -z+1/2'
'-x, -y, -z'
'x, -y, z-1/2'
'-x+1/2, -y+1/2, -z'
'x+1/2, -y+1/2, z-1/2'

loop_
_atom_site_label
_atom_site_type_symbol
_atom_site_fract_x
_atom_site_fract_y
_atom_site_fract_z
_atom_site_U_iso_or_equiv
_atom_site_adp_type
_atom_site_occupancy
_atom_site_site_symmetry_order
_atom_site_calc_flag
_atom_site_refinement_flags_posn
_atom_site_refinement_flags_adp
_atom_site_refinement_flags_occupancy
_atom_site_disorder_assembly
_atom_site_disorder_group
Cd1 Cd 0.14428(2) 0.30543(2) 0.07607(2) 0.04705(10) Uani 1 1 d . . . . .
Cd2 Cd 0.08218(2) 0.46978(2) 0.11442(2) 0.04545(10) Uani 1 1 d . . . . .
O9 O 0.11343(11) 0.51611(17) 0.05190(10) 0.0600(7) Uani 1 1 d . . . . .
O0AA O 0.14934(11) 0.41022(17) 0.02882(10) 0.0616(7) Uani 1 1 d . . . . .
N13 N 0.29492(12) 0.2303(2) 0.09838(12) 0.0594(9) Uani 1 1 d . . . . .
N14 N 0.44757(11) 0.09933(19) 0.10528(11) 0.0509(7) Uani 1 1 d . . . . .
N15 N 0.22377(13) 0.2824(2) 0.07656(13) 0.0627(9) Uani 1 1 d . . . . .
N17 N 0.36670(15) 0.0959(3) 0.24777(14) 0.0966(17) Uani 1 1 d . . . . .
C18 C 0.13423(14) 0.4776(2) 0.02319(14) 0.0486(8) Uani 1 1 d . . . . .
C23 C 0.48250(14) 0.0489(2) 0.12355(15) 0.0561(10) Uani 1 1 d . . . . .
H23 H 0.4840 0.0227 0.1535 0.067 Uiso 1 1 calc R . . . .
C24 C 0.14059(15) 0.5168(2) -0.02472(14) 0.0520(9) Uani 1 1 d . . . . .
C25 C 0.14783(15) 0.5764(3) -0.11914(14) 0.0599(10) Uani 1 1 d . . . . .
C26 C 0.37097(14) 0.1644(3) 0.10199(14) 0.0540(9) Uani 1 1 d . . . . .
H26 H 0.3720 0.1802 0.0697 0.065 Uiso 1 1 calc R . . . .
C27 C 0.40777(14) 0.1209(2) 0.12817(14) 0.0517(9) Uani 1 1 d . . . . .
C29 C 0.39849(15) 0.0550(3) 0.27801(14) 0.0556(9) Uani 1 1 d . . . . .
C30 C 0.45728(17) 0.1225(3) 0.06043(17) 0.0741(14) Uani 1 1 d . . . . .
H30 H 0.4394 0.1569 0.0385 0.089 Uiso 1 1 calc R . . . .
C31 C 0.33089(16) 0.1623(3) 0.17271(15) 0.0673(12) Uani 1 1 d . . . . .
H31 H 0.3050 0.1764 0.1877 0.081 Uiso 1 1 calc R . . . .
C34 C 0.24908(16) 0.2325(3) 0.10573(16) 0.0671(12) Uani 1 1 d . . . . .
H34 H 0.2370 0.2021 0.1288 0.081 Uiso 1 1 calc R . . . .
F3 F 0.21763(17) 0.4598(3) -0.02465(18) 0.0748(16) Uani 0.5 1 d . . P . .
C39 C 0.33284(14) 0.1840(3) 0.12450(14) 0.0555(10) Uani 1 1 d . . . . .
C40 C 0.10801(16) 0.5930(3) -0.09707(16) 0.0674(12) Uani 1 1 d . . . . .
H40 H 0.0834 0.6238 -0.1136 0.081 Uiso 1 1 calc R . . . .
C43 C 0.10532(16) 0.5634(3) -0.05039(15) 0.0596(10) Uani 1 1 d . . . . .
C44 C 0.18432(17) 0.5316(3) -0.09308(16) 0.0687(12) Uani 1 1 d . . . . .
H44 H 0.2118 0.5218 -0.1064 0.082 Uiso 1 1 calc R . . . .
C47 C 0.36819(16) 0.1192(3) 0.19804(15) 0.0696(13) Uani 1 1 d . . . . .
C49 C 0.15022(16) 0.6027(3) -0.17051(15) 0.0642(11) Uani 1 1 d . . . . .
C53 C 0.17988(16) 0.5017(3) -0.04734(16) 0.0653(11) Uani 1 1 d . . . . .
C56 C 0.25433(18) 0.3150(3) 0.04963(19) 0.0834(17) Uani 1 1 d . . . . .
H56 H 0.2462 0.3535 0.0259 0.100 Uiso 1 1 calc R . . . .
C60 C 0.40688(15) 0.0987(3) 0.17590(16) 0.0674(12) Uani 1 1 d . . . . .
H60 H 0.4321 0.0700 0.1934 0.081 Uiso 1 1 calc R . . . .
C62 C 0.3347(4) 0.1171(12) 0.2750(4) 0.363(14) Uani 1 1 d . . . . .
H62 H 0.3088 0.1498 0.2651 0.436 Uiso 1 1 calc R . . . .
C63 C 0.29847(19) 0.2836(3) 0.0622(2) 0.0857(17) Uani 1 1 d . . . . .
H63 H 0.3257 0.2957 0.0490 0.103 Uiso 1 1 calc R . . . .
F4 F 0.0662(3) 0.5849(6) -0.0326(3) 0.131(3) Uani 0.5 1 d . . P . .
C0AA C 0.1172(3) 0.6432(5) -0.1975(2) 0.137(4) Uani 1 1 d . . . . .
H0AA H 0.0917 0.6611 -0.1831 0.164 Uiso 1 1 calc R . . . .
C3AA C 0.1854(3) 0.5855(10) -0.1929(3) 0.270(10) Uani 1 1 d . . . . .
H3AA H 0.2118 0.5595 -0.1755 0.324 Uiso 1 1 calc R . . . .
C1AA C 0.3464(4) 0.0826(12) 0.3201(4) 0.345(13) Uani 1 1 d . . . . .
C0BA C 0.1850(3) 0.6050(12) -0.2425(4) 0.313(12) Uani 1 1 d . . . . .
N1BA N 0.51396(12) 0.0414(2) 0.09403(12) 0.0553(8) Uani 1 1 d . . . . .
C7BA C 0.49761(16) 0.0860(3) 0.05407(17) 0.0700(13) Uani 1 1 d . . . . .
H7BA H 0.5122 0.0907 0.0262 0.084 Uiso 1 1 calc R . . . .
N2AA N 0.38674(15) 0.0439(3) 0.32148(13) 0.0772(12) Uani 1 1 d . . . . .
C7AA C 0.15257(17) 0.6455(3) -0.26910(15) 0.0680(12) Uani 1 1 d . . . . .
C5AA C 0.15317(18) 0.6663(4) -0.32252(17) 0.0742(13) Uani 1 1 d . . . . .
C6AA C 0.1178(3) 0.6613(5) -0.2466(2) 0.131(3) Uani 1 1 d . . . . .
O1AA O 0.14738(15) 0.6149(3) -0.35489(11) 0.1056(16) Uani 1 1 d . . . . .
O12 O 0.1599(3) 0.7315(3) -0.33363(16) 0.158(3) Uani 1 1 d . . . . .
O4 O 0.06042(11) 0.35602(17) 0.07584(13) 0.0690(8) Uani 1 1 d . . . . .
O7 O 0.02599(13) 0.36916(18) 0.14253(14) 0.0790(9) Uani 1 1 d . . . . .
C4AA C 0.03183(17) 0.3332(3) 0.1047(2) 0.0674(12) Uani 1 1 d . . . . .
C8BA C 0.00604(18) 0.2594(3) 0.0899(2) 0.0685(12) Uani 1 1 d . . . . .
C1BA C -0.0587(2) 0.0416(3) 0.0386(2) 0.0798(14) Uani 1 1 d . . . . .
F5AA F -0.0167(3) 0.2354(3) 0.16668(18) 0.194(3) Uani 1 1 d . . . . .
C9AA C 0.0030(2) 0.2353(3) 0.0423(2) 0.0840(15) Uani 1 1 d . . . . .
H9AA H 0.0161 0.2663 0.0202 0.101 Uiso 1 1 calc R . . . .
C13 C -0.0373(2) 0.1176(3) 0.0572(2) 0.0763(14) Uani 1 1 d . . . . .
C15 C -0.0192(2) 0.1656(3) 0.0249(2) 0.0854(15) Uani 1 1 d . . . . .
H15 H -0.0216 0.1519 -0.0083 0.102 Uiso 1 1 calc R . . . .
C17 C -0.0150(3) 0.2126(3) 0.1196(2) 0.106(2) Uani 1 1 d . . . . .
C19 C -0.0360(3) 0.1423(4) 0.1043(3) 0.112(2) Uani 1 1 d . . . . .
H19 H -0.0492 0.1119 0.1266 0.134 Uiso 1 1 calc R . . . .
C9BA C -0.09471(19) -0.1024(3) -0.00027(18) 0.0689(12) Uani 1 1 d . . . . .
C5BA C -0.0552(3) -0.0239(3) 0.0670(2) 0.102(2) Uani 1 1 d . . . . .
H5BA H -0.0402 -0.0216 0.1000 0.123 Uiso 1 1 calc R . . . .
C3BA C -0.0733(3) -0.0921(3) 0.0478(2) 0.101(2) Uani 1 1 d . . . . .
C12 C -0.0818(3) 0.0349(3) -0.0083(3) 0.114(2) Uani 1 1 d . . . . .
H12 H -0.0865 0.0789 -0.0281 0.137 Uiso 1 1 calc R . . . .
C14 C -0.0990(3) -0.0366(3) -0.0283(3) 0.114(2) Uani 1 1 d . . . . .
H14 H -0.1137 -0.0393 -0.0614 0.136 Uiso 1 1 calc R . . . .
O1 O -0.11182(12) -0.23783(17) 0.00029(12) 0.0650(7) Uani 1 1 d . . . . .
C2BA C -0.11191(18) -0.1773(3) -0.02398(18) 0.0650(11) Uani 1 1 d . . . . .
O3 O -0.12589(19) -0.1768(2) -0.07019(13) 0.0992(13) Uani 1 1 d . . . . .
F6 F -0.0671(3) -0.1550(3) 0.07732(15) 0.224(4) Uani 1 1 d . . . . .
F9 F 0.2354(4) 0.6582(17) -0.2460(5) 0.387(16) Uani 0.5 1 d . U P . .
F10 F 0.0984(5) 0.7380(7) -0.2606(3) 0.174(5) Uani 0.5 1 d . . P . .

loop_
_atom_site_aniso_label
_atom_site_aniso_U_11
_atom_site_aniso_U_22
_atom_site_aniso_U_33
_atom_site_aniso_U_23
_atom_site_aniso_U_13
_atom_site_aniso_U_12
Cd1 0.05444(17) 0.05011(16) 0.03722(15) 0.00101(10) 0.00960(11) 0.01476(11)
Cd2 0.05072(16) 0.05094(16) 0.03448(14) -0.00489(9) 0.00668(10) 0.01280(10)
O9 0.0749(19) 0.0612(16) 0.0482(15) 0.0021(12) 0.0225(14) 0.0056(14)
O0AA 0.0688(18) 0.0620(17) 0.0575(16) 0.0147(13) 0.0212(14) 0.0145(14)
N13 0.0528(18) 0.078(2) 0.0486(18) 0.0177(16) 0.0123(14) 0.0289(17)
N14 0.0448(16) 0.0624(19) 0.0462(16) 0.0115(14) 0.0097(13) 0.0159(14)
N15 0.061(2) 0.075(2) 0.0521(19) 0.0130(17) 0.0107(16) 0.0286(18)
N17 0.075(3) 0.166(5) 0.054(2) 0.049(3) 0.025(2) 0.060(3)
C18 0.052(2) 0.053(2) 0.0407(19) 0.0042(16) 0.0078(16) 0.0016(16)
C23 0.050(2) 0.067(2) 0.052(2) 0.0110(18) 0.0107(17) 0.0201(18)
C24 0.056(2) 0.060(2) 0.0405(19) 0.0036(16) 0.0103(16) 0.0026(18)
C25 0.059(2) 0.079(3) 0.041(2) 0.0101(19) 0.0096(17) -0.004(2)
C26 0.052(2) 0.068(2) 0.0422(19) 0.0153(17) 0.0109(16) 0.0212(19)
C27 0.0456(19) 0.065(2) 0.0455(19) 0.0110(17) 0.0096(16) 0.0141(17)
C29 0.056(2) 0.064(2) 0.046(2) 0.0143(18) 0.0084(17) 0.0029(19)
C30 0.069(3) 0.097(4) 0.062(3) 0.037(2) 0.027(2) 0.036(3)
C31 0.059(2) 0.098(3) 0.048(2) 0.020(2) 0.0161(19) 0.034(2)
C34 0.056(2) 0.087(3) 0.060(2) 0.022(2) 0.016(2) 0.027(2)
F3 0.056(3) 0.114(4) 0.061(3) 0.054(3) 0.028(2) 0.043(3)
C39 0.050(2) 0.071(3) 0.045(2) 0.0139(18) 0.0075(17) 0.0216(19)
C40 0.061(3) 0.087(3) 0.054(2) 0.021(2) 0.0106(19) 0.015(2)
C43 0.061(2) 0.071(3) 0.050(2) 0.0096(19) 0.0174(19) 0.011(2)
C44 0.062(3) 0.097(4) 0.050(2) 0.013(2) 0.017(2) 0.010(2)
C47 0.060(2) 0.107(4) 0.044(2) 0.024(2) 0.0175(19) 0.031(2)
C49 0.061(2) 0.088(3) 0.042(2) 0.011(2) 0.0057(18) -0.007(2)
C53 0.062(3) 0.085(3) 0.052(2) 0.014(2) 0.017(2) 0.017(2)
C56 0.074(3) 0.108(4) 0.073(3) 0.044(3) 0.025(3) 0.046(3)
C60 0.052(2) 0.098(3) 0.053(2) 0.026(2) 0.0117(18) 0.029(2)
C62 0.212(10) 0.77(3) 0.141(7) 0.263(14) 0.133(8) 0.344(17)
C63 0.073(3) 0.106(4) 0.085(3) 0.048(3) 0.034(3) 0.040(3)
F4 0.114(6) 0.178(8) 0.106(5) 0.034(6) 0.035(5) 0.036(6)
C0AA 0.148(6) 0.207(8) 0.068(3) 0.060(4) 0.056(4) 0.103(6)
C3AA 0.111(6) 0.60(3) 0.121(6) 0.214(12) 0.071(5) 0.153(11)
C1AA 0.231(11) 0.71(3) 0.131(7) 0.238(14) 0.133(8) 0.333(18)
C0BA 0.106(6) 0.72(3) 0.133(7) 0.252(14) 0.076(6) 0.165(12)
N1BA 0.0477(18) 0.065(2) 0.0534(18) 0.0062(15) 0.0104(15) 0.0152(15)
C7BA 0.063(3) 0.091(3) 0.062(3) 0.027(2) 0.028(2) 0.025(2)
N2AA 0.069(2) 0.118(3) 0.0470(19) 0.034(2) 0.0177(17) 0.031(2)
C7AA 0.070(3) 0.093(3) 0.042(2) 0.009(2) 0.011(2) -0.012(2)
C5AA 0.070(3) 0.108(4) 0.047(2) 0.016(3) 0.015(2) -0.002(3)
C6AA 0.155(7) 0.173(7) 0.074(4) 0.062(4) 0.049(4) 0.083(6)
O1AA 0.118(3) 0.159(4) 0.0362(15) -0.001(2) 0.0058(17) -0.088(3)
O12 0.332(9) 0.089(3) 0.073(3) 0.016(2) 0.091(4) 0.001(4)
O4 0.0651(18) 0.0544(16) 0.092(2) -0.0033(15) 0.0270(17) -0.0041(14)
O7 0.093(2) 0.0580(18) 0.093(2) -0.0114(17) 0.034(2) -0.0048(17)
C4AA 0.062(3) 0.047(2) 0.096(3) -0.001(2) 0.022(2) 0.0008(19)
C8BA 0.072(3) 0.050(2) 0.089(3) -0.008(2) 0.029(2) -0.003(2)
C1BA 0.097(4) 0.062(3) 0.084(4) -0.006(3) 0.028(3) -0.009(3)
F5AA 0.362(8) 0.113(3) 0.145(4) -0.056(3) 0.153(5) -0.106(4)
C9AA 0.084(3) 0.074(3) 0.094(4) 0.011(3) 0.018(3) -0.023(3)
C13 0.087(3) 0.055(3) 0.094(4) -0.008(2) 0.033(3) -0.011(2)
C15 0.099(4) 0.074(3) 0.083(4) -0.003(3) 0.019(3) -0.015(3)
C17 0.162(6) 0.070(3) 0.100(4) -0.023(3) 0.069(4) -0.032(4)
C19 0.165(7) 0.075(4) 0.111(5) -0.012(3) 0.070(5) -0.038(4)
C9BA 0.086(3) 0.053(2) 0.070(3) 0.001(2) 0.020(2) -0.004(2)
C5BA 0.168(7) 0.067(3) 0.071(3) -0.004(3) 0.020(4) -0.030(4)
C3BA 0.171(7) 0.066(3) 0.066(3) 0.003(3) 0.021(4) -0.022(4)
C12 0.160(7) 0.055(3) 0.116(5) 0.014(3) -0.010(5) -0.022(4)
C14 0.154(7) 0.067(4) 0.104(5) 0.013(3) -0.022(4) -0.024(4)
O1 0.077(2) 0.0509(16) 0.0694(18) 0.0013(14) 0.0180(15) 0.0011(14)
C2BA 0.075(3) 0.059(3) 0.066(3) -0.003(2) 0.023(2) 0.001(2)
O3 0.171(4) 0.063(2) 0.064(2) 0.0022(16) 0.022(2) -0.020(2)
F6 0.462(11) 0.089(3) 0.086(3) 0.023(2) -0.052(4) -0.097(5)
F9 0.132(9) 0.87(4) 0.180(11) 0.28(2) 0.089(9) 0.165(17)
F10 0.241(12) 0.191(10) 0.098(6) 0.053(6) 0.052(7) 0.083(9)

loop_
_atom_type_symbol
_atom_type_description
_atom_type_scat_dispersion_real
_atom_type_scat_dispersion_imag
_atom_type_scat_source
C C 0.0181 0.0091 'International Tables Vol C Tables 4.2.6.8 and 6.1.1.4'
H H 0.0000 0.0000 'International Tables Vol C Tables 4.2.6.8 and 6.1.1.4'
Cd Cd 0.1185 4.6533 'International Tables Vol C Tables 4.2.6.8 and 6.1.1.4'
F F 0.0727 0.0534 'International Tables Vol C Tables 4.2.6.8 and 6.1.1.4'
N N 0.0311 0.0180 'International Tables Vol C Tables 4.2.6.8 and 6.1.1.4'
O O 0.0492 0.0322 'International Tables Vol C Tables 4.2.6.8 and 6.1.1.4'

loop_
_geom_angle_atom_site_label_1
_geom_angle_atom_site_label_2
_geom_angle_atom_site_label_3
_geom_angle
_geom_angle_site_symmetry_1
_geom_angle_site_symmetry_3
_geom_angle_publ_flag
O0AA Cd1 N15 89.13(12) . . ?
O0AA Cd1 O1AA 89.56(14) . 6_566 ?
O0AA Cd1 O12 138.81(14) . 6_566 ?
O0AA Cd1 O4 82.61(10) . . ?
O0AA Cd1 O1 86.85(11) . 5 ?
O0AA Cd1 C2BA 113.98(13) . 5 ?
O0AA Cd1 O3 141.44(12) . 5 ?
N15 Cd1 O1AA 101.45(14) . 6_566 ?
N15 Cd1 O12 86.72(19) . 6_566 ?
N15 Cd1 O4 169.82(12) . . ?
N15 Cd1 O1 98.51(12) . 5 ?
N15 Cd1 C2BA 95.99(14) . 5 ?
N15 Cd1 O3 92.44(17) . 5 ?
O1AA Cd1 O12 51.51(14) 6_566 6_566 ?
O1AA Cd1 O4 72.67(12) 6_566 . ?
O1AA Cd1 O1 159.66(12) 6_566 5 ?
O1AA Cd1 C2BA 150.92(16) 6_566 5 ?
O12 Cd1 O4 95.56(18) 6_566 . ?
O12 Cd1 C2BA 107.20(15) 6_566 5 ?
O4 Cd1 C2BA 92.82(12) . 5 ?
O1 Cd1 O12 134.28(14) 5 6_566 ?
O1 Cd1 O4 87.02(11) 5 . ?
O1 Cd1 C2BA 27.23(12) 5 5 ?
O3 Cd1 O1AA 127.60(15) 5 6_566 ?
O3 Cd1 O12 79.71(15) 5 6_566 ?
O3 Cd1 O4 97.73(15) 5 . ?
O3 Cd1 O1 54.80(12) 5 5 ?
O3 Cd1 C2BA 27.58(13) 5 5 ?
O9 Cd2 N1BA 92.74(11) . 3_455 ?
O9 Cd2 N2AA 104.17(13) . 4 ?
O9 Cd2 O1AA 96.16(13) . 6_566 ?
O9 Cd2 O4 93.84(11) . . ?
O9 Cd2 O7 146.20(11) . . ?
O9 Cd2 C4AA 120.47(14) . . ?
N1BA Cd2 O1AA 171.02(14) 3_455 6_566 ?
N1BA Cd2 O7 84.22(12) 3_455 . ?
N1BA Cd2 C4AA 92.28(13) 3_455 . ?
N2AA Cd2 N1BA 94.78(15) 4 3_455 ?
N2AA Cd2 O1AA 84.21(16) 4 6_566 ?
N2AA Cd2 O4 154.81(16) 4 . ?
N2AA Cd2 O7 109.63(13) 4 . ?
N2AA Cd2 C4AA 134.35(16) 4 . ?
O1AA Cd2 O7 87.70(15) 6_566 . ?
O1AA Cd2 C4AA 82.18(17) 6_566 . ?
O4 Cd2 N1BA 101.89(12) . 3_455 ?
O4 Cd2 O1AA 76.37(14) . 6_566 ?
O4 Cd2 O7 54.38(11) . . ?
O4 Cd2 C4AA 27.64(12) . . ?
O7 Cd2 C4AA 26.78(12) . . ?
C18 O9 Cd2 126.0(3) . . ?
C18 O0AA Cd1 140.8(3) . . ?
C34 N13 C39 127.0(3) . . ?
C34 N13 C63 106.3(3) . . ?
C63 N13 C39 126.7(4) . . ?
C23 N14 C27 126.1(3) . . ?
C23 N14 C30 106.0(3) . . ?
C30 N14 C27 127.8(3) . . ?
C34 N15 Cd1 123.9(3) . . ?
C34 N15 C56 105.9(4) . . ?
C56 N15 Cd1 130.2(3) . . ?
C29 N17 C47 128.4(4) . . ?
C62 N17 C29 104.8(4) . . ?
C62 N17 C47 126.6(5) . . ?
O9 C18 C24 116.4(3) . . ?
O0AA C18 O9 127.6(4) . . ?
O0AA C18 C24 116.0(3) . . ?
N14 C23 H23 124.2 . . ?
N1BA C23 N14 111.6(3) . . ?
N1BA C23 H23 124.2 . . ?
C43 C24 C18 121.3(3) . . ?
C43 C24 C53 116.6(4) . . ?
C53 C24 C18 121.7(4) . . ?
C40 C25 C49 121.0(4) . . ?
C44 C25 C40 118.5(4) . . ?
C44 C25 C49 120.4(4) . . ?
C27 C26 H26 120.6 . . ?
C39 C26 H26 120.6 . . ?
C39 C26 C27 118.8(3) . . ?
C26 C27 N14 119.7(3) . . ?
C60 C27 N14 119.4(3) . . ?
C60 C27 C26 120.9(3) . . ?
N2AA C29 N17 113.5(4) . . ?
N14 C30 H30 126.7 . . ?
C7BA C30 N14 106.6(4) . . ?
C7BA C30 H30 126.7 . . ?
C39 C31 H31 120.8 . . ?
C47 C31 H31 120.8 . . ?
C47 C31 C39 118.4(4) . . ?
N13 C34 H34 124.2 . . ?
N15 C34 N13 111.7(4) . . ?
N15 C34 H34 124.2 . . ?
C26 C39 N13 119.6(3) . . ?
C26 C39 C31 121.6(3) . . ?
C31 C39 N13 118.7(3) . . ?
C25 C40 H40 120.1 . . ?
C43 C40 C25 119.8(4) . . ?
C43 C40 H40 120.1 . . ?
C24 C43 C40 122.3(4) . . ?
F4 C43 C24 123.3(5) . . ?
F4 C43 C40 114.3(5) . . ?
C25 C44 H44 120.0 . . ?
C53 C44 C25 120.1(4) . . ?
C53 C44 H44 120.0 . . ?
C31 C47 N17 119.2(4) . . ?
C31 C47 C60 120.8(4) . . ?
C60 C47 N17 120.0(4) . . ?
C0AA C49 C25 124.0(5) . . ?
C3AA C49 C25 122.8(5) . . ?
C3AA C49 C0AA 113.2(5) . . ?
F3 C53 C24 121.8(4) . . ?
F3 C53 C44 115.5(4) . . ?
C44 C53 C24 122.6(4) . . ?
N15 C56 H56 125.0 . . ?
C63 C56 N15 110.0(4) . . ?
C63 C56 H56 125.0 . . ?
C27 C60 C47 119.4(4) . . ?
C27 C60 H60 120.3 . . ?
C47 C60 H60 120.3 . . ?
N17 C62 H62 126.0 . . ?
N17 C62 C1AA 108.0(7) . . ?
C1AA C62 H62 126.0 . . ?
N13 C63 H63 127.0 . . ?
C56 C63 N13 106.1(4) . . ?
C56 C63 H63 127.0 . . ?
C49 C0AA H0AA 118.4 . . ?
C49 C0AA C6AA 123.3(6) . . ?
C6AA C0AA H0AA 118.4 . . ?
C49 C3AA H3AA 119.0 . . ?
C49 C3AA C0BA 121.9(7) . . ?
C0BA C3AA H3AA 119.0 . . ?
N2AA C1AA C62 108.8(6) . . ?
C3AA C0BA F9 108.4(11) . . ?
C7AA C0BA C3AA 124.7(8) . . ?
C7AA C0BA F9 101.4(11) . . ?
C23 N1BA Cd2 122.7(3) . 3_545 ?
C23 N1BA C7BA 105.5(3) . . ?
C7BA N1BA Cd2 131.7(3) . 3_545 ?
C30 C7BA N1BA 110.1(4) . . ?
C30 C7BA H7BA 124.9 . . ?
N1BA C7BA H7BA 124.9 . . ?
C29 N2AA Cd2 132.4(3) . 4_545 ?
C29 N2AA C1AA 104.7(4) . . ?
C1AA N2AA Cd2 122.5(4) . 4_545 ?
C0BA C7AA C5AA 123.8(6) . . ?
C6AA C7AA C0BA 112.4(5) . . ?
C6AA C7AA C5AA 123.6(5) . . ?
O1AA C5AA C7AA 119.8(5) . . ?
O12 C5AA C7AA 120.1(5) . . ?
O12 C5AA O1AA 120.1(4) . . ?
C0AA C6AA F10 113.2(7) . . ?
C7AA C6AA C0AA 124.0(6) . . ?
C7AA C6AA F10 110.7(7) . . ?
Cd1 O1AA Cd2 99.06(12) 6_565 6_565 ?
C5AA O1AA Cd1 97.8(3) . 6_565 ?
C5AA O1AA Cd2 133.3(4) . 6_565 ?
C5AA O12 Cd1 90.1(4) . 6_565 ?
Cd2 O4 Cd1 96.84(11) . . ?
C4AA O4 Cd1 125.5(3) . . ?
C4AA O4 Cd2 97.4(3) . . ?
C4AA O7 Cd2 84.9(3) . . ?
O4 C4AA Cd2 54.9(2) . . ?
O4 C4AA C8BA 115.2(4) . . ?
O7 C4AA Cd2 68.3(2) . . ?
O7 C4AA O4 123.1(4) . . ?
O7 C4AA C8BA 121.8(4) . . ?
C8BA C4AA Cd2 169.5(4) . . ?
C9AA C8BA C4AA 118.1(4) . . ?
C17 C8BA C4AA 126.2(5) . . ?
C17 C8BA C9AA 115.6(5) . . ?
C5BA C1BA C13 123.3(6) . . ?
C12 C1BA C13 120.1(5) . . ?
C12 C1BA C5BA 116.6(5) . . ?
C8BA C9AA H9AA 118.7 . . ?
C8BA C9AA C15 122.6(5) . . ?
C15 C9AA H9AA 118.7 . . ?
C15 C13 C1BA 119.0(5) . . ?
C19 C13 C1BA 122.9(5) . . ?
C19 C13 C15 118.0(5) . . ?
C9AA C15 H15 120.1 . . ?
C13 C15 C9AA 119.7(5) . . ?
C13 C15 H15 120.1 . . ?
C8BA C17 C19 123.4(6) . . ?
F5AA C17 C8BA 119.2(5) . . ?
F5AA C17 C19 117.3(5) . . ?
C13 C19 C17 120.4(5) . . ?
C13 C19 H19 119.8 . . ?
C17 C19 H19 119.8 . . ?
C3BA C9BA C14 114.6(5) . . ?
C3BA C9BA C2BA 126.2(5) . . ?
C14 C9BA C2BA 119.2(5) . . ?
C1BA C5BA H5BA 119.5 . . ?
C3BA C5BA C1BA 121.0(6) . . ?
C3BA C5BA H5BA 119.5 . . ?
C5BA C3BA C9BA 124.3(5) . . ?
F6 C3BA C9BA 117.7(5) . . ?
F6 C3BA C5BA 117.8(6) . . ?
C1BA C12 H12 119.1 . . ?
C1BA C12 C14 121.9(6) . . ?
C14 C12 H12 119.1 . . ?
C9BA C14 C12 121.5(6) . . ?
C9BA C14 H14 119.3 . . ?
C12 C14 H14 119.3 . . ?
C2BA O1 Cd1 88.8(3) . 5 ?
C9BA C2BA Cd1 174.1(3) . 5 ?
O1 C2BA Cd1 63.9(2) . 5 ?
O1 C2BA C9BA 122.0(4) . . ?
O1 C2BA O3 121.0(4) . . ?
O3 C2BA Cd1 57.1(2) . 5 ?
O3 C2BA C9BA 117.0(4) . . ?
C2BA O3 Cd1 95.3(3) . 5 ?

loop_
_geom_bond_atom_site_label_1
_geom_bond_atom_site_label_2
_geom_bond_distance
_geom_bond_site_symmetry_2
_geom_bond_publ_flag
Cd1 O0AA 2.243(3) . ?
Cd1 N15 2.281(3) . ?
Cd1 O1AA 2.327(4) 6_566 ?
Cd1 O12 2.516(5) 6_566 ?
Cd1 O4 2.526(3) . ?
Cd1 O1 2.432(3) 5 ?
Cd1 C2BA 2.706(5) 5 ?
Cd1 O3 2.282(4) 5 ?
Cd2 O9 2.205(3) . ?
Cd2 N1BA 2.279(3) 3_455 ?
Cd2 N2AA 2.228(3) 4 ?
Cd2 O1AA 2.390(3) 6_566 ?
Cd2 O4 2.266(3) . ?
Cd2 O7 2.561(3) . ?
Cd2 C4AA 2.746(4) . ?
O9 C18 1.250(5) . ?
O0AA C18 1.242(5) . ?
N13 C34 1.346(5) . ?
N13 C39 1.428(5) . ?
N13 C63 1.367(6) . ?
N14 C23 1.348(5) . ?
N14 C27 1.428(5) . ?
N14 C30 1.362(5) . ?
N15 C34 1.302(5) . ?
N15 C56 1.351(6) . ?
N17 C29 1.319(5) . ?
N17 C47 1.426(5) . ?
N17 C62 1.317(8) . ?
C18 C24 1.512(5) . ?
C23 H23 0.9300 . ?
C23 N1BA 1.306(5) . ?
C24 C43 1.378(6) . ?
C24 C53 1.386(6) . ?
C25 C40 1.395(6) . ?
C25 C44 1.385(6) . ?
C25 C49 1.489(5) . ?
C26 H26 0.9300 . ?
C26 C27 1.380(5) . ?
C26 C39 1.372(5) . ?
C27 C60 1.365(5) . ?
C29 N2AA 1.302(5) . ?
C30 H30 0.9300 . ?
C30 C7BA 1.340(6) . ?
C31 H31 0.9300 . ?
C31 C39 1.381(5) . ?
C31 C47 1.377(6) . ?
C34 H34 0.9300 . ?
F3 C53 1.349(6) . ?
C40 H40 0.9300 . ?
C40 C43 1.390(6) . ?
C43 F4 1.334(8) . ?
C44 H44 0.9300 . ?
C44 C53 1.379(6) . ?
C47 C60 1.384(6) . ?
C49 C0AA 1.293(7) . ?
C49 C3AA 1.289(9) . ?
C56 H56 0.9300 . ?
C56 C63 1.351(6) . ?
C60 H60 0.9300 . ?
C62 H62 0.9300 . ?
C62 C1AA 1.359(10) . ?
C63 H63 0.9300 . ?
C0AA H0AA 0.9300 . ?
C0AA C6AA 1.383(7) . ?
C3AA H3AA 0.9300 . ?
C3AA C0BA 1.397(9) . ?
C1AA N2AA 1.318(8) . ?
C0BA C7AA 1.278(10) . ?
C0BA F9 1.71(2) . ?
N1BA Cd2 2.280(3) 3_545 ?
N1BA C7BA 1.353(5) . ?
C7BA H7BA 0.9300 . ?
N2AA Cd2 2.228(3) 4_545 ?
C7AA C5AA 1.508(6) . ?
C7AA C6AA 1.274(8) . ?
C5AA O1AA 1.245(7) . ?
C5AA O12 1.191(7) . ?
C6AA F10 1.461(12) . ?
O1AA Cd1 2.327(4) 6_565 ?
O1AA Cd2 2.390(3) 6_565 ?
O12 Cd1 2.516(5) 6_565 ?
O4 C4AA 1.285(5) . ?
O7 C4AA 1.242(6) . ?
C4AA C8BA 1.491(6) . ?
C8BA C9AA 1.355(7) . ?
C8BA C17 1.355(7) . ?
C1BA C13 1.497(7) . ?
C1BA C5BA 1.365(8) . ?
C1BA C12 1.342(9) . ?
F5AA C17 1.354(7) . ?
C9AA H9AA 0.9300 . ?
C9AA C15 1.404(7) . ?
C13 C15 1.373(7) . ?
C13 C19 1.353(8) . ?
C15 H15 0.9300 . ?
C17 C19 1.386(8) . ?
C19 H19 0.9300 . ?
C9BA C3BA 1.360(8) . ?
C9BA C14 1.364(7) . ?
C9BA C2BA 1.493(6) . ?
C5BA H5BA 0.9300 . ?
C5BA C3BA 1.356(8) . ?
C3BA F6 1.348(7) . ?
C12 H12 0.9300 . ?
C12 C14 1.406(8) . ?
C14 H14 0.9300 . ?
O1 Cd1 2.432(3) 5 ?
O1 C2BA 1.239(5) . ?
C2BA Cd1 2.706(5) 5 ?
C2BA O3 1.258(6) . ?
O3 Cd1 2.282(4) 5 ?

loop_
_platon_squeeze_void_nr
_platon_squeeze_void_average_x
_platon_squeeze_void_average_y
_platon_squeeze_void_average_z
_platon_squeeze_void_volume
_platon_squeeze_void_count_electrons
_platon_squeeze_void_content
1 0.178 0.795 0.006 6159 1521 ' '
2 0.500 0.905 0.250 37 11 ' '
3 1.000 0.405 0.250 37 11 ' '
4 0.500 0.095 0.750 37 11 ' '
5 1.000 0.595 0.750 37 11 ' '
